data_1551691
loop_
_publ_author_name
'SHARMA, Neerupama'
'SINGH, Kuldeep'
'SACHAR, Renu'
'GUPTA, Vivek K.'
Rajnikant,

_publ_section_title
;
 Crystal Structure of
 Bis(O-propyldithiocarbonato-^|^kappa;2S,S^|^prime;)(3,5-lutidine-^|^kappa;N)nickel(II)
;
_journal_issue 0
_journal_name_full 'X-ray Structure Analysis Online'
_journal_page_first 19
_journal_paper_doi 10.2116/xraystruct.29.19
_journal_volume 29
_journal_year 2013
_chemical_formula_moiety 'C22 H32 N2 Ni O2 S4'
_chemical_formula_sum 'C22 H32 N2 Ni O2 S4'
_chemical_formula_weight 543.45
_chemical_name_systematic
;
bis(O-propyldithiocarbonato-k2S,S?)(3,5-lutidine-kN)nickel(II)
;
_space_group_IT_number 2
_space_group_name_Hall '-P 1'
_space_group_name_H-M_alt 'P -1'
_symmetry_cell_setting triclinic
_symmetry_space_group_name_Hall '-P 1'
_symmetry_space_group_name_H-M 'P -1'
_atom_sites_solution_hydrogens geom
_atom_sites_solution_primary direct
_atom_sites_solution_secondary difmap
_audit_creation_method SHELXL-97
_cell_angle_alpha 87.484(5)
_cell_angle_beta 72.927(5)
_cell_angle_gamma 75.686(5)
_cell_formula_units_Z 1
_cell_length_a 7.008(5)
_cell_length_b 9.546(5)
_cell_length_c 10.621(5)
_cell_measurement_reflns_used 5876
_cell_measurement_temperature 293(2)
_cell_measurement_theta_max 29.0730
_cell_measurement_theta_min 3.4470
_cell_volume 657.8(7)
_computing_cell_refinement 'CrysAlisPro, Diff.Ltd,Ver 1.171.34.40'
_computing_data_collection 'CrysAlisPro,Diff.Ltd,Ver 1.171.34.40'
_computing_data_reduction 'CrysAlisPro, Diff.Ltd,Ver 1.171.34.40'
_computing_molecular_graphics 'ORTEP3 (Farrugia, 1997)'
_computing_publication_material 'PLATON(Spek,2009)& PARST(Nardeli 1995'
_computing_structure_refinement 'SHELXL-97 (Sheldrick, 2008)'
_computing_structure_solution 'SHELXS-97 (Sheldrick, 2008)'
_diffrn_ambient_temperature 293(2)
_diffrn_detector_area_resol_mean 16.1049
_diffrn_measured_fraction_theta_full 0.997
_diffrn_measured_fraction_theta_max 0.997
_diffrn_measurement_device_type 'Xcalibur, Sapphire3'
_diffrn_measurement_method 'omega scans'
_diffrn_radiation_monochromator graphite
_diffrn_radiation_source 'fine-focus sealed tube'
_diffrn_radiation_type MoK\a
_diffrn_radiation_wavelength 0.71073
_diffrn_reflns_av_R_equivalents 0.0419
_diffrn_reflns_av_sigmaI/netI 0.0312
_diffrn_reflns_limit_h_max 8
_diffrn_reflns_limit_h_min -8
_diffrn_reflns_limit_k_max 11
_diffrn_reflns_limit_k_min -11
_diffrn_reflns_limit_l_max 13
_diffrn_reflns_limit_l_min -13
_diffrn_reflns_number 12329
_diffrn_reflns_theta_full 26.00
_diffrn_reflns_theta_max 26.00
_diffrn_reflns_theta_min 3.45
_diffrn_standards_decay_% 0
_diffrn_standards_interval_count 0
_diffrn_standards_interval_time 0
_diffrn_standards_number 0
_exptl_absorpt_coefficient_mu 1.076
_exptl_absorpt_correction_T_max 1.00000
_exptl_absorpt_correction_T_min 0.79628
_exptl_absorpt_correction_type multi-scan
_exptl_absorpt_process_details 'Crys Alis RED'
_exptl_crystal_colour 'dark green'
_exptl_crystal_density_diffrn 1.372
_exptl_crystal_density_method 'not measured'
_exptl_crystal_description 'blocked shape'
_exptl_crystal_F_000 286
_exptl_crystal_size_max 0.30
_exptl_crystal_size_mid 0.20
_exptl_crystal_size_min 0.20
_refine_diff_density_max 0.344
_refine_diff_density_min -0.258
_refine_diff_density_rms 0.054
_refine_ls_extinction_method none
_refine_ls_goodness_of_fit_ref 1.029
_refine_ls_hydrogen_treatment mixed
_refine_ls_matrix_type full
_refine_ls_number_parameters 145
_refine_ls_number_reflns 2582
_refine_ls_number_restraints 0
_refine_ls_restrained_S_all 1.029
_refine_ls_R_factor_all 0.0501
_refine_ls_R_factor_gt 0.0371
_refine_ls_shift/su_max 0.001
_refine_ls_shift/su_mean 0.000
_refine_ls_structure_factor_coef Fsqd
_refine_ls_weighting_details 'calc w=1/[\s^2^(Fo^2^)+(0.0420P)^2^+0.3271P] where P=(Fo^2^+2Fc^2^)/3'
_refine_ls_weighting_scheme calc
_refine_ls_wR_factor_gt 0.0872
_refine_ls_wR_factor_ref 0.0961
_reflns_number_gt 2074
_reflns_number_total 2582
_reflns_threshold_expression >2sigma(I)
_cod_data_source_file 29_19_1.txt
_cod_data_source_block nirupama1
_cod_original_sg_symbol_H-M P-1
_cod_database_code 1551691

loop_
_symmetry_equiv_pos_as_xyz
'x, y, z'
'-x, -y, -z'

loop_
_atom_site_label
_atom_site_type_symbol
_atom_site_fract_x
_atom_site_fract_y
_atom_site_fract_z
_atom_site_U_iso_or_equiv
_atom_site_adp_type
_atom_site_occupancy
_atom_site_symmetry_multiplicity
_atom_site_calc_flag
_atom_site_refinement_flags
Ni1 Ni 0.5000 0.5000 0.5000 0.03681(16) Uani 1 2 d S
S1 S 0.50009(11) 0.62585(7) 0.29257(7) 0.0471(2) Uani 1 1 d .
S2 S 0.85895(10) 0.49602(7) 0.38356(7) 0.04392(19) Uani 1 1 d .
O1 O 0.8686(3) 0.6299(2) 0.1586(2) 0.0541(5) Uani 1 1 d .
N1 N 0.5365(3) 0.3000(2) 0.4049(2) 0.0418(5) Uani 1 1 d .
C9 C 0.7565(4) 0.5851(3) 0.2694(3) 0.0423(6) Uani 1 1 d .
C2 C 0.4172(4) 0.2850(3) 0.3318(3) 0.0490(7) Uani 1 1 d .
H2 H 0.3195 0.3661 0.3197 0.059 Uiso 1 1 calc R
C3 C 0.4309(5) 0.1545(3) 0.2728(3) 0.0569(8) Uani 1 1 d .
C4 C 0.5742(5) 0.0356(3) 0.2934(3) 0.0587(8) Uani 1 1 d .
H4 H 0.5855 -0.0538 0.2567 0.070 Uiso 1 1 calc R
C5 C 0.7011(5) 0.0470(3) 0.3677(3) 0.0511(7) Uani 1 1 d .
C6 C 0.6769(4) 0.1828(3) 0.4208(3) 0.0469(6) Uani 1 1 d .
H6 H 0.7629 0.1927 0.4701 0.056 Uiso 1 1 calc R
C7 C 0.2923(6) 0.1464(4) 0.1899(4) 0.0934(13) Uani 1 1 d .
H7A H 0.2764 0.0494 0.1888 0.140 Uiso 1 1 calc R
H7B H 0.3522 0.1731 0.1016 0.140 Uiso 1 1 calc R
H7C H 0.1600 0.2115 0.2265 0.140 Uiso 1 1 calc R
C8 C 0.8592(6) -0.0807(3) 0.3929(4) 0.0743(10) Uani 1 1 d .
H8A H 0.8278 -0.1685 0.3743 0.111 Uiso 1 1 calc R
H8B H 0.8574 -0.0777 0.4834 0.111 Uiso 1 1 calc R
H8C H 0.9932 -0.0773 0.3370 0.111 Uiso 1 1 calc R
C10 C 1.0921(5) 0.5929(4) 0.1275(4) 0.0697(9) Uani 1 1 d .
H10A H 1.1460 0.4892 0.1130 0.084 Uiso 1 1 calc R
H10B H 1.1326 0.6226 0.2000 0.084 Uiso 1 1 calc R
C11 C 1.1760(7) 0.6704(5) 0.0045(4) 0.0928(13) Uani 1 1 d .
H11A H 1.3249 0.6368 -0.0241 0.111 Uiso 1 1 calc R
H11B H 1.1250 0.6452 -0.0649 0.111 Uiso 1 1 calc R
C12 C 1.1220(9) 0.8225(6) 0.0220(5) 0.137(2) Uani 1 1 d .
H12A H 0.9749 0.8563 0.0543 0.205 Uiso 1 1 calc R
H12B H 1.1713 0.8656 -0.0607 0.205 Uiso 1 1 calc R
H12C H 1.1831 0.8489 0.0845 0.205 Uiso 1 1 calc R

loop_
_atom_site_aniso_label
_atom_site_aniso_U_11
_atom_site_aniso_U_22
_atom_site_aniso_U_33
_atom_site_aniso_U_23
_atom_site_aniso_U_13
_atom_site_aniso_U_12
Ni1 0.0344(3) 0.0278(2) 0.0477(3) -0.00503(18) -0.0118(2) -0.00579(18)
S1 0.0434(4) 0.0415(4) 0.0591(5) 0.0008(3) -0.0200(3) -0.0089(3)
S2 0.0366(4) 0.0417(4) 0.0528(4) -0.0003(3) -0.0129(3) -0.0083(3)
O1 0.0499(12) 0.0592(12) 0.0564(12) 0.0093(10) -0.0139(10) -0.0225(10)
N1 0.0393(12) 0.0329(11) 0.0505(13) -0.0047(9) -0.0072(10) -0.0099(9)
C9 0.0470(15) 0.0324(13) 0.0477(16) -0.0035(11) -0.0105(12) -0.0131(11)
C2 0.0432(16) 0.0397(14) 0.0616(18) -0.0095(12) -0.0089(14) -0.0112(12)
C3 0.0519(18) 0.0529(17) 0.0632(19) -0.0173(14) -0.0026(15) -0.0218(14)
C4 0.069(2) 0.0410(16) 0.0569(18) -0.0148(13) 0.0060(16) -0.0233(15)
C5 0.0617(19) 0.0305(13) 0.0461(16) -0.0033(11) 0.0062(14) -0.0096(12)
C6 0.0483(16) 0.0357(14) 0.0517(16) -0.0032(11) -0.0089(13) -0.0075(12)
C7 0.089(3) 0.088(3) 0.117(3) -0.040(2) -0.039(3) -0.028(2)
C8 0.091(3) 0.0352(15) 0.076(2) -0.0049(15) -0.006(2) 0.0019(16)
C10 0.055(2) 0.073(2) 0.076(2) 0.0078(18) -0.0044(17) -0.0266(17)
C11 0.090(3) 0.108(3) 0.075(3) -0.006(2) 0.007(2) -0.051(3)
C12 0.157(5) 0.111(4) 0.112(4) 0.009(3) 0.024(4) -0.057(4)

loop_
_atom_type_symbol
_atom_type_description
_atom_type_scat_dispersion_real
_atom_type_scat_dispersion_imag
_atom_type_scat_source
C C 0.0033 0.0016 'International Tables Vol C Tables 4.2.6.8 and 6.1.1.4'
N N 0.0061 0.0033 'International Tables Vol C Tables 4.2.6.8 and 6.1.1.4'
Ni Ni 0.3393 1.1124 'International Tables Vol C Tables 4.2.6.8 and 6.1.1.4'
O O 0.0106 0.0060 'International Tables Vol C Tables 4.2.6.8 and 6.1.1.4'
S S 0.1246 0.1234 'International Tables Vol C Tables 4.2.6.8 and 6.1.1.4'
H H 0.0000 0.0000 'International Tables Vol C Tables 4.2.6.8 and 6.1.1.4'

loop_
_geom_angle_atom_site_label_1
_geom_angle_atom_site_label_2
_geom_angle_atom_site_label_3
_geom_angle
_geom_angle_site_symmetry_1
_geom_angle_site_symmetry_3
N1 Ni1 N1 180.000(1) . 2_666
N1 Ni1 S2 90.46(6) . 2_666
N1 Ni1 S2 89.54(6) 2_666 2_666
N1 Ni1 S2 89.54(6) . .
N1 Ni1 S2 90.46(6) 2_666 .
S2 Ni1 S2 180.0 2_666 .
N1 Ni1 S1 89.71(7) . 2_666
N1 Ni1 S1 90.29(7) 2_666 2_666
S2 Ni1 S1 73.23(3) 2_666 2_666
S2 Ni1 S1 106.77(3) . 2_666
N1 Ni1 S1 90.29(7) . .
N1 Ni1 S1 89.71(7) 2_666 .
S2 Ni1 S1 106.77(3) 2_666 .
S2 Ni1 S1 73.23(3) . .
S1 Ni1 S1 180.0 2_666 .
C9 S1 Ni1 82.70(9) . .
C9 S2 Ni1 83.27(10) . .
C9 O1 C10 119.8(2) . .
C2 N1 C6 117.7(2) . .
C2 N1 Ni1 121.84(17) . .
C6 N1 Ni1 120.46(18) . .
O1 C9 S2 123.0(2) . .
O1 C9 S1 116.2(2) . .
S2 C9 S1 120.79(17) . .
N1 C2 C3 123.4(3) . .
N1 C2 H2 118.3 . .
C3 C2 H2 118.3 . .
C4 C3 C2 117.4(3) . .
C4 C3 C7 122.3(3) . .
C2 C3 C7 120.3(3) . .
C3 C4 C5 120.9(3) . .
C3 C4 H4 119.5 . .
C5 C4 H4 119.5 . .
C4 C5 C6 117.1(3) . .
C4 C5 C8 122.5(3) . .
C6 C5 C8 120.4(3) . .
N1 C6 C5 123.5(3) . .
N1 C6 H6 118.2 . .
C5 C6 H6 118.2 . .
C3 C7 H7A 109.5 . .
C3 C7 H7B 109.5 . .
H7A C7 H7B 109.5 . .
C3 C7 H7C 109.5 . .
H7A C7 H7C 109.5 . .
H7B C7 H7C 109.5 . .
C5 C8 H8A 109.5 . .
C5 C8 H8B 109.5 . .
H8A C8 H8B 109.5 . .
C5 C8 H8C 109.5 . .
H8A C8 H8C 109.5 . .
H8B C8 H8C 109.5 . .
O1 C10 C11 108.0(3) . .
O1 C10 H10A 110.1 . .
C11 C10 H10A 110.1 . .
O1 C10 H10B 110.1 . .
C11 C10 H10B 110.1 . .
H10A C10 H10B 108.4 . .
C12 C11 C10 113.5(4) . .
C12 C11 H11A 108.9 . .
C10 C11 H11A 108.9 . .
C12 C11 H11B 108.9 . .
C10 C11 H11B 108.9 . .
H11A C11 H11B 107.7 . .
C11 C12 H12A 109.5 . .
C11 C12 H12B 109.5 . .
H12A C12 H12B 109.5 . .
C11 C12 H12C 109.5 . .
H12A C12 H12C 109.5 . .
H12B C12 H12C 109.5 . .

loop_
_geom_bond_atom_site_label_1
_geom_bond_atom_site_label_2
_geom_bond_distance
_geom_bond_site_symmetry_2
Ni1 N1 2.123(2) .
Ni1 N1 2.123(2) 2_666
Ni1 S2 2.4472(17) 2_666
Ni1 S2 2.4472(17) .
Ni1 S1 2.4626(12) 2_666
Ni1 S1 2.4626(12) .
S1 C9 1.686(3) .
S2 C9 1.682(3) .
O1 C9 1.328(3) .
O1 C10 1.456(4) .
N1 C2 1.331(3) .
N1 C6 1.336(3) .
C2 C3 1.388(4) .
C2 H2 0.9300 .
C3 C4 1.374(4) .
C3 C7 1.507(5) .
C4 C5 1.376(4) .
C4 H4 0.9300 .
C5 C6 1.388(4) .
C5 C8 1.504(4) .
C6 H6 0.9300 .
C7 H7A 0.9600 .
C7 H7B 0.9600 .
C7 H7C 0.9600 .
C8 H8A 0.9600 .
C8 H8B 0.9600 .
C8 H8C 0.9600 .
C10 C11 1.510(5) .
C10 H10A 0.9700 .
C10 H10B 0.9700 .
C11 C12 1.413(6) .
C11 H11A 0.9700 .
C11 H11B 0.9700 .
C12 H12A 0.9600 .
C12 H12B 0.9600 .
C12 H12C 0.9600 .

loop_
_geom_torsion_atom_site_label_1
_geom_torsion_atom_site_label_2
_geom_torsion_atom_site_label_3
_geom_torsion_atom_site_label_4
_geom_torsion
_geom_torsion_site_symmetry_1
N1 Ni1 S1 C9 91.00(10) 2_666
S2 Ni1 S1 C9 -179.56(8) 2_666
S2 Ni1 S1 C9 0.44(8) .
S1 Ni1 S1 C9 -9(100) 2_666
N1 Ni1 S2 C9 90.00(11) .
N1 Ni1 S2 C9 -90.00(11) 2_666
S1 Ni1 S2 C9 179.56(8) 2_666
S1 Ni1 S2 C9 -0.44(8) .
S2 Ni1 N1 C2 57.3(2) 2_666
S2 Ni1 N1 C2 -122.7(2) .
S1 Ni1 N1 C2 130.5(2) 2_666
S1 Ni1 N1 C2 -49.5(2) .
S2 Ni1 N1 C6 -120.2(2) 2_666
S2 Ni1 N1 C6 59.8(2) .
S1 Ni1 N1 C6 -47.0(2) 2_666
S1 Ni1 N1 C6 133.0(2) .
C10 O1 C9 S2 4.5(3) .
C10 O1 C9 S1 -176.8(2) .
Ni1 S2 C9 O1 179.3(2) .
Ni1 S2 C9 S1 0.71(13) .
Ni1 S1 C9 O1 -179.38(19) .
Ni1 S1 C9 S2 -0.71(13) .
C6 N1 C2 C3 0.4(4) .
Ni1 N1 C2 C3 -177.2(2) .
N1 C2 C3 C4 0.9(4) .
N1 C2 C3 C7 -179.2(3) .
C2 C3 C4 C5 -1.2(4) .
C7 C3 C4 C5 178.8(3) .
C3 C4 C5 C6 0.3(4) .
C3 C4 C5 C8 179.8(3) .
C2 N1 C6 C5 -1.4(4) .
Ni1 N1 C6 C5 176.3(2) .
C4 C5 C6 N1 1.0(4) .
C8 C5 C6 N1 -178.4(3) .
C9 O1 C10 C11 -174.2(3) .
O1 C10 C11 C12 66.1(5) .
